data_7023452
loop_
_publ_author_name
'Zima, V\'it\<ezslav'
'Raja, Duraisamy Senthil'
'Lee, Yu-Shan'
'Chang, Ting-Guang'
'Wu, Cheng-You'
'Hu, Chien-Chieh'
'Lee, Kueir-Rarn'
'Lai, Juin-Yih'
'Yeh, Jui-Ming'
'Lin, Chia-Her'

_publ_section_title
;
 Alkaline-earth metal phosphonocarboxylates: synthesis, structures,
 chirality, and luminescence properties.
;
_journal_issue 43
_journal_name_full 'Dalton transactions (Cambridge, England : 2003)'
_journal_page_first 15332
_journal_page_last 15342
_journal_paper_doi 10.1039/c3dt51375k
_journal_volume 42
_journal_year 2013
_chemical_absolute_configuration ad
_chemical_formula_moiety 'C5 H10 N O8 P Sr'
_chemical_formula_sum 'C5 H10 N O8 P Sr'
_chemical_formula_weight 330.73
_chemical_name_systematic
;
?
;
_space_group_IT_number 19
_symmetry_cell_setting orthorhombic
_symmetry_space_group_name_Hall 'P 2ac 2ab'
_symmetry_space_group_name_H-M 'P 21 21 21'
_atom_sites_solution_hydrogens geom
_atom_sites_solution_primary direct
_atom_sites_solution_secondary difmap
_audit_creation_method SHELXL-97
_cell_angle_alpha 90.00
_cell_angle_beta 90.00
_cell_angle_gamma 90.00
_cell_formula_units_Z 4
_cell_length_a 7.3705(2)
_cell_length_b 8.0800(3)
_cell_length_c 16.6038(5)
_cell_measurement_reflns_used 6795
_cell_measurement_temperature 295(2)
_cell_measurement_theta_max 28.2346
_cell_measurement_theta_min 2.8036
_cell_volume 988.82(5)
_computing_cell_refinement 'Bruker SAINT (Bruker, 2009)'
_computing_data_collection 'Bruker APEX2 (Bruker, 2010)'
_computing_data_reduction 'Bruker SAINT'
_computing_molecular_graphics 'Bruker SHELXTL (Bruker, 2010)'
_computing_publication_material 'Bruker SHELXTL'
_computing_structure_refinement 'SHELXL-97 (Sheldrick, 2008)'
_computing_structure_solution 'SHELXS-97 (Sheldrick, 2008)'
_diffrn_ambient_temperature 295(2)
_diffrn_detector_area_resol_mean 8.3333
_diffrn_measured_fraction_theta_full 1.000
_diffrn_measured_fraction_theta_max 1.000
_diffrn_measurement_device_type 'Bruker APEX-II CCD'
_diffrn_measurement_method '\f and \w scans'
_diffrn_radiation_monochromator graphite
_diffrn_radiation_source 'fine-focus sealed tube'
_diffrn_radiation_type MoK\a
_diffrn_radiation_wavelength 0.71073
_diffrn_reflns_av_R_equivalents 0.0276
_diffrn_reflns_av_sigmaI/netI 0.0486
_diffrn_reflns_limit_h_max 9
_diffrn_reflns_limit_h_min -9
_diffrn_reflns_limit_k_max 7
_diffrn_reflns_limit_k_min -10
_diffrn_reflns_limit_l_max 20
_diffrn_reflns_limit_l_min -22
_diffrn_reflns_number 9252
_diffrn_reflns_theta_full 28.27
_diffrn_reflns_theta_max 28.27
_diffrn_reflns_theta_min 2.45
_exptl_absorpt_coefficient_mu 5.644
_exptl_absorpt_correction_T_max 0.4298
_exptl_absorpt_correction_T_min 0.3981
_exptl_absorpt_correction_type multi-scan
_exptl_absorpt_process_details 'SADABS (Bruker, 2008)'
_exptl_crystal_colour colourless
_exptl_crystal_density_diffrn 2.222
_exptl_crystal_density_method 'not measured'
_exptl_crystal_description columnar
_exptl_crystal_F_000 656
_exptl_crystal_size_max 0.20
_exptl_crystal_size_mid 0.20
_exptl_crystal_size_min 0.18
_refine_diff_density_max 0.353
_refine_diff_density_min -0.314
_refine_diff_density_rms 0.069
_refine_ls_abs_structure_details 'Flack H D (1983), Acta Cryst. A39, 876-881'
_refine_ls_abs_structure_Flack 0.120(4)
_refine_ls_extinction_method none
_refine_ls_goodness_of_fit_ref 0.910
_refine_ls_hydrogen_treatment constr
_refine_ls_matrix_type full
_refine_ls_number_parameters 146
_refine_ls_number_reflns 2440
_refine_ls_number_restraints 0
_refine_ls_restrained_S_all 0.910
_refine_ls_R_factor_all 0.0277
_refine_ls_R_factor_gt 0.0225
_refine_ls_shift/su_max 0.002
_refine_ls_shift/su_mean 0.000
_refine_ls_structure_factor_coef Fsqd
_refine_ls_weighting_details 'calc w=1/[\s^2^(Fo^2^)+(0.0000P)^2^+0.0000P] where P=(Fo^2^+2Fc^2^)/3'
_refine_ls_weighting_scheme calc
_refine_ls_wR_factor_gt 0.0385
_refine_ls_wR_factor_ref 0.0395
_reflns_number_gt 2212
_reflns_number_total 2440
_reflns_threshold_expression >2sigma(I)
_cod_data_source_file c3dt51375k.txt
_cod_data_source_block 3
_cod_original_sg_symbol_Hall ' P 2ac 2ab'
_cod_database_code 7023452

loop_
_symmetry_equiv_pos_as_xyz
'x, y, z'
'-x+1/2, -y, z+1/2'
'-x, y+1/2, -z+1/2'
'x+1/2, -y+1/2, -z'

loop_
_atom_site_label
_atom_site_type_symbol
_atom_site_fract_x
_atom_site_fract_y
_atom_site_fract_z
_atom_site_U_iso_or_equiv
_atom_site_adp_type
_atom_site_occupancy
_atom_site_symmetry_multiplicity
_atom_site_calc_flag
_atom_site_refinement_flags
Sr1 Sr 0.92736(3) 0.33007(3) 0.568286(12) 0.01700(6) Uani 1 1 d .
P1 P 0.91214(8) 0.19162(7) 0.37196(3) 0.01534(13) Uani 1 1 d .
O1 O 0.7747(2) 0.20830(17) 0.43776(10) 0.0200(4) Uani 1 1 d .
O2 O 0.6062(2) 0.3063(2) 0.60379(10) 0.0280(4) Uani 1 1 d .
O3 O 0.8805(2) 0.3261(2) 0.30495(9) 0.0236(4) Uani 1 1 d .
H3C H 0.7745 0.3228 0.2900 0.035 Uiso 1 1 calc R
O4 O 1.0434(2) 0.2298(2) 0.72172(9) 0.0301(4) Uani 1 1 d .
O5 O 0.9552(2) 0.5884(2) 0.66243(10) 0.0299(4) Uani 1 1 d .
O6 O 1.0858(2) 0.5664(2) 0.48385(9) 0.0297(4) Uani 1 1 d .
O7 O 0.7868(2) 0.6014(2) 0.47577(10) 0.0299(4) Uani 1 1 d .
N1 N 0.8141(2) -0.1489(2) 0.36194(10) 0.0172(4) Uani 1 1 d .
H1A H 0.7420 -0.1207 0.4035 0.021 Uiso 1 1 d R
C1 C 0.8578(3) 0.0060(2) 0.31526(13) 0.0184(6) Uani 1 1 d .
H1B H 0.7549 0.0308 0.2809 0.022 Uiso 1 1 calc R
H1C H 0.9597 -0.0182 0.2802 0.022 Uiso 1 1 calc R
C2 C 0.7088(3) -0.2606(3) 0.30684(14) 0.0214(6) Uani 1 1 d .
H2A H 0.6938 -0.3680 0.3321 0.026 Uiso 1 1 calc R
H2B H 0.7755 -0.2761 0.2571 0.026 Uiso 1 1 calc R
C3 C 0.9818(3) -0.2283(3) 0.39500(14) 0.0210(6) Uani 1 1 d .
H3A H 1.0562 -0.1437 0.4200 0.025 Uiso 1 1 calc R
H3B H 1.0507 -0.2751 0.3507 0.025 Uiso 1 1 calc R
C4 C 0.5223(3) -0.1866(3) 0.28827(13) 0.0181(5) Uani 1 1 d .
C5 C 0.9448(4) -0.3636(3) 0.45631(13) 0.0214(5) Uani 1 1 d .
O1W O 0.9249(3) 0.0093(2) 0.58210(11) 0.0429(5) Uani 1 1 d .
H1WB H 1.0131 -0.0312 0.5557 0.064 Uiso 1 1 d R
H1WA H 0.8254 -0.0284 0.5639 0.064 Uiso 1 1 d R

loop_
_atom_site_aniso_label
_atom_site_aniso_U_11
_atom_site_aniso_U_22
_atom_site_aniso_U_33
_atom_site_aniso_U_23
_atom_site_aniso_U_13
_atom_site_aniso_U_12
Sr1 0.01078(10) 0.02171(11) 0.01852(10) 0.00040(11) -0.00050(10) -0.00163(11)
P1 0.0123(3) 0.0171(3) 0.0167(3) 0.0003(2) -0.0008(2) -0.0010(3)
O1 0.0194(8) 0.0237(9) 0.0169(8) -0.0008(8) 0.0041(7) -0.0022(7)
O2 0.0152(9) 0.0316(10) 0.0371(9) 0.0004(8) 0.0089(7) 0.0010(8)
O3 0.0186(9) 0.0264(9) 0.0258(8) 0.0090(9) 0.0000(7) -0.0020(9)
O4 0.0217(10) 0.0418(11) 0.0267(9) 0.0111(8) 0.0073(8) -0.0001(8)
O5 0.0200(10) 0.0384(11) 0.0313(9) -0.0090(8) 0.0009(8) -0.0012(9)
O6 0.0277(10) 0.0295(9) 0.0320(9) 0.0107(8) 0.0007(9) 0.0087(9)
O7 0.0244(10) 0.0343(10) 0.0310(10) 0.0069(8) 0.0045(8) -0.0027(8)
N1 0.0177(10) 0.0160(10) 0.0180(10) -0.0015(9) -0.0009(8) 0.0018(9)
C1 0.0208(13) 0.0167(13) 0.0176(12) 0.0033(11) -0.0011(10) 0.0032(10)
C2 0.0235(13) 0.0198(12) 0.0210(13) -0.0036(10) -0.0037(11) -0.0033(11)
C3 0.0181(13) 0.0208(13) 0.0241(13) 0.0017(11) -0.0038(10) 0.0012(10)
C4 0.0204(12) 0.0155(12) 0.0185(12) -0.0024(11) -0.0034(9) -0.0014(11)
C5 0.0288(14) 0.0157(12) 0.0198(11) -0.0014(9) -0.0001(11) 0.0014(12)
O1W 0.0414(12) 0.0359(10) 0.0513(12) 0.0008(9) -0.0155(12) 0.0027(10)

loop_
_atom_type_symbol
_atom_type_description
_atom_type_scat_dispersion_real
_atom_type_scat_dispersion_imag
_atom_type_scat_source
C C 0.0033 0.0016 'International Tables Vol C Tables 4.2.6.8 and 6.1.1.4'
H H 0.0000 0.0000 'International Tables Vol C Tables 4.2.6.8 and 6.1.1.4'
N N 0.0061 0.0033 'International Tables Vol C Tables 4.2.6.8 and 6.1.1.4'
O O 0.0106 0.0060 'International Tables Vol C Tables 4.2.6.8 and 6.1.1.4'
P P 0.1023 0.0942 'International Tables Vol C Tables 4.2.6.8 and 6.1.1.4'
Sr Sr -1.5307 3.2498 'International Tables Vol C Tables 4.2.6.8 and 6.1.1.4'

loop_
_geom_angle_atom_site_label_1
_geom_angle_atom_site_label_2
_geom_angle_atom_site_label_3
_geom_angle
_geom_angle_site_symmetry_1
_geom_angle_site_symmetry_3
O2 Sr1 O1 163.65(5) . 4_556
O2 Sr1 O1W 83.90(6) . .
O1 Sr1 O1W 83.73(6) 4_556 .
O2 Sr1 O5 89.69(5) . .
O1 Sr1 O5 92.36(5) 4_556 .
O1W Sr1 O5 137.96(5) . .
O2 Sr1 O1 75.86(5) . .
O1 Sr1 O1 110.31(3) 4_556 .
O1W Sr1 O1 72.38(5) . .
O5 Sr1 O1 145.46(5) . .
O2 Sr1 O6 127.75(5) . .
O1 Sr1 O6 68.14(5) 4_556 .
O1W Sr1 O6 140.37(6) . .
O5 Sr1 O6 72.87(5) . .
O1 Sr1 O6 91.27(5) . .
O2 Sr1 O4 93.06(5) . .
O1 Sr1 O4 72.45(5) 4_556 .
O1W Sr1 O4 68.57(5) . .
O5 Sr1 O4 70.37(5) . .
O1 Sr1 O4 140.31(5) . .
O6 Sr1 O4 123.77(5) . .
O2 Sr1 O7 80.77(5) . .
O1 Sr1 O7 115.40(5) 4_556 .
O1W Sr1 O7 143.65(5) . .
O5 Sr1 O7 74.86(5) . .
O1 Sr1 O7 71.98(5) . .
O6 Sr1 O7 47.41(5) . .
O4 Sr1 O7 144.71(5) . .
O2 Sr1 C5 104.31(6) . 1_565
O1 Sr1 C5 91.81(6) 4_556 1_565
O1W Sr1 C5 148.10(6) . 1_565
O5 Sr1 C5 73.62(5) . 1_565
O1 Sr1 C5 79.76(5) . 1_565
O6 Sr1 C5 23.87(5) . 1_565
O4 Sr1 C5 139.70(5) . 1_565
O7 Sr1 C5 23.60(5) . 1_565
O2 Sr1 P1 99.84(4) . .
O1 Sr1 P1 87.51(4) 4_556 .
O1W Sr1 P1 76.11(4) . .
O5 Sr1 P1 145.73(4) . .
O1 Sr1 P1 24.02(3) . .
O6 Sr1 P1 75.36(4) . .
O4 Sr1 P1 140.74(4) . .
O7 Sr1 P1 74.34(4) . .
C5 Sr1 P1 72.13(4) 1_565 .
O2 Sr1 P1 149.65(4) . 4_556
O1 Sr1 P1 18.19(4) 4_556 4_556
O1W Sr1 P1 86.34(5) . 4_556
O5 Sr1 P1 78.60(4) . 4_556
O1 Sr1 P1 127.86(3) . 4_556
O6 Sr1 P1 75.56(4) . 4_556
O4 Sr1 P1 56.67(4) . 4_556
O7 Sr1 P1 121.77(4) . 4_556
C5 Sr1 P1 99.11(5) 1_565 4_556
P1 Sr1 P1 105.584(15) . 4_556
O2 Sr1 Sr1 46.30(4) . 4_456
O1 Sr1 Sr1 139.07(4) 4_556 4_456
O1W Sr1 Sr1 75.71(4) . 4_456
O5 Sr1 Sr1 126.35(4) . 4_456
O1 Sr1 Sr1 29.64(3) . 4_456
O6 Sr1 Sr1 107.54(4) . 4_456
O4 Sr1 Sr1 128.43(3) . 4_456
O7 Sr1 Sr1 69.85(4) . 4_456
C5 Sr1 Sr1 87.78(5) 1_565 4_456
P1 Sr1 Sr1 53.550(11) . 4_456
P1 Sr1 Sr1 154.962(12) 4_556 4_456
O2 P1 O1 116.92(10) 4_556 .
O2 P1 O3 109.07(9) 4_556 .
O1 P1 O3 110.73(8) . .
O2 P1 C1 111.23(10) 4_556 .
O1 P1 C1 107.69(10) . .
O3 P1 C1 99.86(9) . .
O2 P1 Sr1 73.08(7) 4_556 .
O1 P1 Sr1 45.76(6) . .
O3 P1 Sr1 116.71(6) . .
C1 P1 Sr1 139.94(7) . .
O2 P1 Sr1 148.70(7) 4_556 4_456
O1 P1 Sr1 32.58(6) . 4_456
O3 P1 Sr1 94.53(6) . 4_456
C1 P1 Sr1 83.53(8) . 4_456
Sr1 P1 Sr1 78.109(12) . 4_456
P1 O1 Sr1 129.23(9) . 4_456
P1 O1 Sr1 110.22(8) . .
Sr1 O1 Sr1 120.05(6) 4_456 .
P1 O2 Sr1 174.58(10) 4_456 .
P1 O3 H3C 109.5 . .
C4 O4 Sr1 139.60(14) 2_655 .
C4 O5 Sr1 159.15(15) 4_556 .
C5 O6 Sr1 98.71(14) 1_565 .
C5 O7 Sr1 88.57(13) 1_565 .
C3 N1 C2 113.10(18) . .
C3 N1 C1 111.62(17) . .
C2 N1 C1 107.25(16) . .
C3 N1 H1A 108.4 . .
C2 N1 H1A 108.2 . .
C1 N1 H1A 108.1 . .
N1 C1 P1 117.81(14) . .
N1 C1 H1B 107.9 . .
P1 C1 H1B 107.9 . .
N1 C1 H1C 107.9 . .
P1 C1 H1C 107.9 . .
H1B C1 H1C 107.2 . .
N1 C2 C4 110.61(18) . .
N1 C2 H2A 109.5 . .
C4 C2 H2A 109.5 . .
N1 C2 H2B 109.5 . .
C4 C2 H2B 109.5 . .
H2A C2 H2B 108.1 . .
N1 C3 C5 113.97(18) . .
N1 C3 H3A 108.8 . .
C5 C3 H3A 108.8 . .
N1 C3 H3B 108.8 . .
C5 C3 H3B 108.8 . .
H3A C3 H3B 107.7 . .
O5 C4 O4 127.2(2) 4_456 2_654
O5 C4 C2 118.30(19) 4_456 .
O4 C4 C2 114.5(2) 2_654 .
O7 C5 O6 125.0(2) 1_545 1_545
O7 C5 C3 120.5(2) 1_545 .
O6 C5 C3 114.5(2) 1_545 .
O7 C5 Sr1 67.83(12) 1_545 1_545
O6 C5 Sr1 57.42(11) 1_545 1_545
C3 C5 Sr1 170.01(16) . 1_545
Sr1 O1W H1WB 109.4 . .
Sr1 O1W H1WA 109.4 . .
H1WB O1W H1WA 109.8 . .

loop_
_geom_bond_atom_site_label_1
_geom_bond_atom_site_label_2
_geom_bond_distance
_geom_bond_site_symmetry_2
Sr1 O2 2.4468(15) .
Sr1 O1 2.5808(15) 4_556
Sr1 O1W 2.6017(16) .
Sr1 O5 2.6156(17) .
Sr1 O1 2.6326(16) .
Sr1 O6 2.6412(16) .
Sr1 O4 2.8067(16) .
Sr1 O7 2.8702(17) .
Sr1 C5 3.098(2) 1_565
Sr1 P1 3.4482(6) .
Sr1 P1 3.7124(6) 4_556
Sr1 Sr1 4.5163(3) 4_456
P1 O2 1.4861(15) 4_556
P1 O1 1.4959(16) .
P1 O3 1.5726(16) .
P1 C1 1.815(2) .
P1 Sr1 3.7124(6) 4_456
O1 Sr1 2.5808(15) 4_456
O2 P1 1.4861(15) 4_456
O3 H3C 0.8200 .
O4 C4 1.256(2) 2_655
O5 C4 1.242(3) 4_556
O6 C5 1.268(3) 1_565
O7 C5 1.241(3) 1_565
N1 C3 1.497(3) .
N1 C2 1.502(3) .
N1 C1 1.507(3) .
N1 H1A 0.9000 .
C1 H1B 0.9700 .
C1 H1C 0.9700 .
C2 C4 1.531(3) .
C2 H2A 0.9700 .
C2 H2B 0.9700 .
C3 C5 1.518(3) .
C3 H3A 0.9700 .
C3 H3B 0.9700 .
C4 O5 1.242(3) 4_456
C4 O4 1.256(2) 2_654
C5 O7 1.241(3) 1_545
C5 O6 1.268(3) 1_545
C5 Sr1 3.098(2) 1_545
O1W H1WB 0.8501 .
O1W H1WA 0.8500 .

loop_
_geom_hbond_atom_site_label_D
_geom_hbond_atom_site_label_H
_geom_hbond_atom_site_label_A
_geom_hbond_distance_DH
_geom_hbond_distance_HA
_geom_hbond_distance_DA
_geom_hbond_angle_DHA
_geom_hbond_site_symmetry_A
O3 H3C O4 0.82 1.77 2.564(2) 163.7 4_456
N1 H1A O6 0.90 2.24 3.136(2) 173.2 4_456
O1W H1WB O7 0.85 2.16 2.973(3) 160.2 4_556
O1W H1WA O6 0.85 1.96 2.797(3) 167.9 4_456
